data_2010793
loop_
_publ_author_name
'Giesber, Henry G.  III'
'Korzenski, Michael B.'
'Pennington, William T.'
'Kolis, Joseph W.'

_publ_section_title
;
 Fe~2~P~2~O~7~(H~2~O)~2~
;
_journal_issue 4
_journal_name_full 'Acta Crystallographica Section C'
_journal_page_first 399
_journal_page_last 400
_journal_paper_doi 10.1107/S0108270199014407
_journal_volume 56
_journal_year 2000
_chemical_formula_moiety 'Fe2 P2 O7 (H2 O)2 '
_chemical_formula_sum 'Fe2 H4 O9 P2'
_chemical_formula_weight 321.7
_chemical_name_systematic 'Iron(II) Diphosphate Dihydrate'
_space_group_IT_number 14
_symmetry_cell_setting monoclinic
_symmetry_space_group_name_Hall '-P 2yn'
_symmetry_space_group_name_H-M 'P 1 21/n 1'
_atom_type_scat_source 'International Tables (Cromer & Waber, 1974)'
_cell_angle_alpha 90
_cell_angle_beta 95.43(2)
_cell_angle_gamma 90
_cell_formula_units_Z 4
_cell_length_a 6.400(2)
_cell_length_b 14.181(3)
_cell_length_c 7.4160(10)
_cell_measurement_reflns_used 50
_cell_measurement_temperature 297
_cell_measurement_theta_max 27.53
_cell_measurement_theta_min 25.09
_cell_volume 670.0(3)
_computing_cell_refinement 'P3 Software'
_computing_data_collection 'P3 Software (Siemens, 1989)'
_computing_data_reduction 'SHELXTL-Plus (Sheldrick, 1990)'
_computing_publication_material SHELXTL-Plus
_computing_structure_refinement SHELXTL-Plus
_computing_structure_solution SHELXTL-Plus)
_diffrn_ambient_temperature 297
_diffrn_measurement_device 'Nicolet R 3m/V'
_diffrn_measurement_method '\w/2-\q scans'
_diffrn_radiation_monochromator graphite
_diffrn_radiation_source 'Sealed tube'
_diffrn_radiation_type 'Mo K\a'
_diffrn_radiation_wavelength .71073
_diffrn_reflns_av_R_equivalents .0164
_diffrn_reflns_limit_h_max 8
_diffrn_reflns_limit_h_min 0
_diffrn_reflns_limit_k_max 18
_diffrn_reflns_limit_k_min 0
_diffrn_reflns_limit_l_max 9
_diffrn_reflns_limit_l_min -9
_diffrn_reflns_number 1754
_diffrn_reflns_theta_max 27.5
_diffrn_reflns_theta_min 1.75
_diffrn_standards_decay_% 1.0
_diffrn_standards_interval_count 97
_diffrn_standards_number 3
_exptl_absorpt_coefficient_mu 4.832
_exptl_absorpt_correction_T_max .4156
_exptl_absorpt_correction_T_min .1854
_exptl_absorpt_correction_type psi-scan
_exptl_absorpt_process_details '(North et al., 1968)'
_exptl_crystal_colour colorless
_exptl_crystal_density_diffrn 3.188
_exptl_crystal_density_meas ?
_exptl_crystal_description 'truncated diamonds'
_exptl_crystal_F_000 632.00
_exptl_crystal_size_max .480
_exptl_crystal_size_mid .240
_exptl_crystal_size_min .168
_refine_diff_density_max .548
_refine_diff_density_min -.582
_refine_ls_extinction_coef .0000004861(3)
_refine_ls_extinction_method '(Larson, 1970)'
_refine_ls_goodness_of_fit_ref 1.180
_refine_ls_hydrogen_treatment isotropic
_refine_ls_matrix_type full
_refine_ls_number_constraints 0
_refine_ls_number_parameters 135
_refine_ls_number_reflns 1454
_refine_ls_number_restraints 0
_refine_ls_R_factor_all .0204
_refine_ls_R_factor_gt .0190
_refine_ls_shift/esd_mean .003
_refine_ls_shift/su_max .042
_refine_ls_structure_factor_coef F
_refine_ls_weighting_details 'w = 1/(\s^2^(F)+0.0005F^2^)'
_refine_ls_weighting_scheme calc
_refine_ls_wR_factor_all .0309
_refine_ls_wR_factor_ref .0303
_reflns_number_gt 1454
_reflns_number_total 1547
_reflns_threshold_expression (F)>4\s(F)
_cod_data_source_file br1253.cif
_cod_data_source_block I
_cod_depositor_comments
;
The following automatic conversions were performed:

'_atom_site_thermal_displace_type' tag value 'Uij' was replaced with
'Uani' value 17 times.

Automatic conversion script
Id: cif_fix_values 1646 2011-03-28 12:23:43Z adriana 

The following automatic conversions were performed:

'_exptl_crystal_density_meas' value 'not measured' was changed to '?'
- the value is perceived as not measured.

Automatic conversion script
Id: cif_fix_values 3008 2015-01-20 13:52:24Z robertas 

The following automatic conversions were performed:

'_refine_ls_weighting_scheme' value '1/(\s^2^(F)+0.0005F^2^)' was
changed to 'calc'. New tag '_refine_ls_weighting_details' was
created. The value of the new tag was set to 'w =
1/(\s^2^(F)+0.0005F^2^)'.

Automatic conversion script
Id: cif_fix_values 3143 2015-03-26 13:38:13Z robertas 
;
_cod_original_cell_volume 670.1(2)
_cod_original_sg_symbol_H-M 'P 21/n'
_cod_database_code 2010793

loop_
_symmetry_equiv_pos_as_xyz
'  +x,  +y,  +z'
'  -x,  -y,  -z'
'  1/2-x,  1/2+y,  1/2-z'
'  -1/2+x,  -1/2-y,  -1/2+z'

loop_
_atom_site_aniso_label
_atom_site_aniso_U_11
_atom_site_aniso_U_22
_atom_site_aniso_U_33
_atom_site_aniso_U_12
_atom_site_aniso_U_13
_atom_site_aniso_U_23
Fe(1) .0080(10) .0060(10) .0080(10) .0000(10) .0010(10) .0010(10)
Fe(2) .0090(10) .0070(10) .0080(10) .0000(10) .0010(10) .0010(10)
P(1) .0070(10) .0050(10) .0070(10) .0000(10) .0010(10) .0010(10)
P(2) .0070(10) .0060(10) .0060(10) .0000(10) .0010(10) .0000(10)
O(1) .0140(10) .0060(10) .0120(10) -.0020(10) .0000(10) .0020(10)
O(2) .0080(10) .0080(10) .0140(10) .0020(10) .0020(10) .0030(10)
O(3) .0090(10) .0100(10) .0100(10) -.0010(10) .0010(10) -.0020(10)
O(4) .0100(10) .0060(10) .0070(10) -.0020(10) .0020(10) .0000(10)
O(5) .0090(10) .0070(10) .0130(10) .0020(10) .0030(10) .0020(10)
O(6) .0090(10) .0110(10) .0090(10) -.0020(10) .0000(10) .0020(10)
O(7) .0150(10) .0100(10) .0070(10) -.0010(10) .0020(10) .0000(10)
O(8) .0200(10) .0120(10) .0220(10) -.0030(10) .0020(10) -.0070(10)
O(9) .0170(10) .0220(10) .0140(10) -.0010(10) .0010(10) -.0030(10)

loop_
_atom_site_label
_atom_site_fract_x
_atom_site_fract_y
_atom_site_fract_z
_atom_site_U_iso_or_equiv
_atom_site_thermal_displace_type
_atom_site_calc_flag
_atom_site_calc_attached_atom
Fe(1) .73740(10) .60990(10) -.08010(10) .0080(10) Uani ? ?
Fe(2) .04900(10) .24740(10) .34700(10) .0080(10) Uani ? ?
P(1) .75720(10) .41480(10) .14990(10) .0060(10) Uani ? ?
P(2) .56580(10) .31240(10) .42480(10) .0060(10) Uani ? ?
O(1) .7956(2) .51870(10) .1281(2) .0110(10) Uani ? ?
O(2) .9588(2) .35800(10) .1585(2) .0100(10) Uani ? ?
O(3) .5863(2) .37260(10) .0171(2) .0100(10) Uani ? ?
O(4) .6691(2) .40530(10) .3460(2) .0080(10) Uani ? ?
O(5) .7231(2) .23250(10) .4057(2) .0100(10) Uani ? ?
O(6) .3627(2) .29500(10) .3057(2) .0100(10) Uani ? ?
O(7) .5343(2) .33820(10) .6181(2) .0110(10) Uani ? ?
O(8) .7500(3) .50210(10) -.2811(2) .0180(10) Uani ? ?
O(9) .0693(2) .35020(10) .5611(2) 17.0(10) Uani ? ?
H(1) .662(6) .458(3) -.303(5) .062(12) Uani ? ?
H(2) .878(9) .475(4) -.290(7) .12(2) Uani ? ?
H(3) .163(8) .389(3) .536(6) .088(17) Uani ? ?
H(4) .085(7) .330(3) .684(6) .083(15) Uani ? ?

loop_
_geom_angle_atom_site_label_1
_geom_angle_atom_site_label_2
_geom_angle_atom_site_label_3
_geom_angle_site_symmetry_1
_geom_angle_site_symmetry_3
_geom_angle
_geom_angle_publ_flag
O(1) Fe(1) O(8) . . 93.30(10) no
O(1) Fe(1) O(2) . 2_765 103.80(10) no
O(8) Fe(1) O(2) . 2_765 82.40(10) no
O(1) Fe(1) O(3) . 2_665 91.10(10) no
O(8) Fe(1) O(3) . 2_665 109.20(10) no
O(2) Fe(1) O(3) 2_765 2_665 160.80(10) no
O(1) Fe(1) O(5) . 3_655 93.10(10) no
O(8) Fe(1) O(5) . 3_655 167.90(10) no
O(2) Fe(1) O(5) 2_765 3_655 86.20(10) no
O(3) Fe(1) O(5) 2_665 3_655 80.80(10) no
O(1) Fe(1) O(6) . 2_665 173.60(10) no
O(8) Fe(1) O(6) . 2_665 86.30(10) no
O(2) Fe(1) O(6) 2_765 2_665 82.50(10) no
O(3) Fe(1) O(6) 2_665 2_665 83.00(10) no
O(5) Fe(1) O(6) 3_655 2_665 88.30(10) no
O(6) Fe(2) O(9) . . 84.30(10) no
O(6) Fe(2) O(2) . 1_455 82.90(10) no
O(9) Fe(2) O(2) . 1_455 88.80(10) no
O(6) Fe(2) O(3) . 4_566 106.30(10) no
O(9) Fe(2) O(3) . 4_566 96.30(10) no
O(2) Fe(2) O(3) 1_455 4_566 169.90(10) no
O(6) Fe(2) O(5) . 1_455 167.10(10) no
O(9) Fe(2) O(5) . 1_455 84.80(10) no
O(2) Fe(2) O(5) 1_455 1_455 89.90(10) no
O(3) Fe(2) O(5) 4_566 1_455 81.90(10) no
O(6) Fe(2) O(7) . 4_565 92.10(10) no
O(9) Fe(2) O(7) . 4_565 172.90(10) no
O(2) Fe(2) O(7) 1_455 4_565 84.60(10) no
O(3) Fe(2) O(7) 4_566 4_565 90.70(10) no
O(5) Fe(2) O(7) 1_455 4_565 97.80(10) no
O(1) P(1) O(2) . . 112.20(10) no
O(1) P(1) O(3) . . 115.40(10) no
O(2) P(1) O(3) . . 112.00(10) no
O(1) P(1) O(4) . . 104.60(10) no
O(2) P(1) O(4) . . 106.70(10) no
O(3) P(1) O(4) . . 105.00(10) no
O(4) P(2) O(5) . . 106.00(10) no
O(4) P(2) O(6) . . 106.30(10) no
O(5) P(2) O(6) . . 111.10(10) no
O(4) P(2) O(7) . . 104.00(10) no
O(5) P(2) O(7) . . 114.50(10) no
O(6) P(2) O(7) . . 114.00(10) no
Fe(1) O(1) P(1) . . 133.50(10) no
P(1) O(2) Fe(1) . 2_765 132.10(10) no
P(1) O(2) Fe(2) . 1_655 126.20(10) no
Fe(1) O(2) Fe(2) 2_765 1_655 97.90(10) no
P(1) O(3) Fe(1) . 2_665 117.10(10) no
P(1) O(3) Fe(2) . 4_665 137.20(10) no
Fe(1) O(3) Fe(2) 2_665 4_665 99.40(10) no
P(1) O(4) P(2) . . 125.90(10) yes
P(2) O(5) Fe(1) . 3_645 125.40(10) no
P(2) O(5) Fe(2) . 1_655 126.60(10) no
Fe(1) O(5) Fe(2) 3_645 1_655 97.90(10) no
Fe(2) O(6) P(2) . . 136.10(10) no
Fe(2) O(6) Fe(1) . 2_665 95.30(10) no
P(2) O(6) Fe(1) . 2_665 120.90(10) no
P(2) O(7) Fe(2) . 4_666 129.30(10) no
Fe(1) O(8) H(1) . . 126(3) no
Fe(1) O(8) H(2) . . 116(3) no
H(1) O(8) H(2) . . 105(5) no
Fe(2) O(9) H(3) . . 106(3) no
Fe(2) O(9) H(4) . . 120(3) no
H(3) O(9) H(4) . . 113(4) no

loop_
_geom_bond_atom_site_label_1
_geom_bond_atom_site_label_2
_geom_bond_site_symmetry_1
_geom_bond_site_symmetry_2
_geom_bond_distance
_geom_bond_publ_flag
Fe(1) O(1) . . 2.022(2) yes
Fe(1) O(8) . . 2.142(2) yes
Fe(1) O(2) . 2_765 2.130(2) yes
Fe(1) O(3) . 2_665 2.181(2) yes
Fe(1) O(5) . 3_655 2.166(2) yes
Fe(1) O(6) . 2_665 2.1970(10) yes
Fe(2) O(6) . . 2.167(2) yes
Fe(2) O(9) . . 2.151(2) yes
Fe(2) O(2) . 1_455 2.144(2) yes
Fe(2) O(3) . 4_566 2.118(2) yes
Fe(2) O(5) . 1_455 2.181(2) yes
Fe(2) O(7) . 4_565 2.081(2) yes
P(1) O(1) . . 1.505(2) yes
P(1) O(2) . . 1.5170(10) yes
P(1) O(3) . . 1.5240(10) yes
P(1) O(4) . . 1.6140(10) yes
P(2) O(4) . . 1.6080(10) yes
P(2) O(5) . . 1.532(2) yes
P(2) O(6) . . 1.5210(10) yes
P(2) O(7) . . 1.5110(10) yes
O(8) H(1) . . .85(4) yes
O(8) H(2) . . .92(6) yes
O(9) H(3) . . .85(5) yes
O(9) H(4) . . .95(4) yes

loop_
_geom_hbond_atom_site_label_D
_geom_hbond_atom_site_label_H
_geom_hbond_atom_site_label_A
_geom_hbond_distance_DH
_geom_hbond_distance_HA
_geom_hbond_distance_DA
_geom_hbond_angle_DHA
_geom_hbond_publ_flag
O(8) H(1) O(7) .85(4) 1.95(4) 2.770(4) 162(4) yes
O(8) H(2) . .92(6) . . . no
O(9) H(3) . .85(2) . . . no
O(9) H(4) O(5) .95(4) 2.00(4) 2.898(4) 157(4) yes
